data_1512345
loop_
_publ_author_name
'Zhang, Zhi-Jing'
'Ren, Zhi-Hui'
'Wang, Yao-Yu'
'Guan, Zheng-Hui'

_publ_section_title
;
 Cu(TFA)2-Catalyzed Oxidative Tandem Cyclization/1,2-Alkyl Migration of
 Enamino Amides for Synthesis of Pyrrolin-4-ones
;
_journal_issue 18
_journal_name_full 'Organic Letters'
_journal_page_first 4822
_journal_paper_doi 10.1021/ol4022222
_journal_volume 15
_journal_year 2013
_chemical_formula_sum 'C20 H19 N3 O3'
_chemical_formula_weight 349.38
_chemical_name_systematic
; 
 ? 
;
_space_group_IT_number 2
_symmetry_cell_setting triclinic
_symmetry_space_group_name_Hall '-P 1'
_symmetry_space_group_name_H-M 'P -1'
_atom_sites_solution_hydrogens geom
_atom_sites_solution_primary direct
_atom_sites_solution_secondary difmap
_audit_creation_method SHELXL-97
_cell_angle_alpha 76.232(11)
_cell_angle_beta 86.614(12)
_cell_angle_gamma 78.203(12)
_cell_formula_units_Z 2
_cell_length_a 8.050(5)
_cell_length_b 9.761(7)
_cell_length_c 11.482(7)
_cell_measurement_reflns_used 658
_cell_measurement_temperature 296(2)
_cell_measurement_theta_max 21.19
_cell_measurement_theta_min 2.51
_cell_volume 857.7(10)
_computing_cell_refinement 'Bruker SAINT'
_computing_data_collection 'Bruker APEX2'
_computing_data_reduction 'Bruker SAINT'
_computing_molecular_graphics 'Bruker SHELXTL'
_computing_publication_material 'Bruker SHELXTL'
_computing_structure_refinement 'SHELXL-97 (Sheldrick, 2008)'
_computing_structure_solution 'SHELXS-97 (Sheldrick, 2008)'
_diffrn_ambient_temperature 296(2)
_diffrn_measured_fraction_theta_full 0.990
_diffrn_measured_fraction_theta_max 0.990
_diffrn_measurement_device_type 'Bruker APEX-II CCD'
_diffrn_measurement_method '\f and \w scans'
_diffrn_radiation_monochromator graphite
_diffrn_radiation_source 'fine-focus sealed tube'
_diffrn_radiation_type MoK\a
_diffrn_radiation_wavelength 0.71073
_diffrn_reflns_av_R_equivalents 0.0301
_diffrn_reflns_av_sigmaI/netI 0.0680
_diffrn_reflns_limit_h_max 9
_diffrn_reflns_limit_h_min -9
_diffrn_reflns_limit_k_max 11
_diffrn_reflns_limit_k_min -11
_diffrn_reflns_limit_l_max 13
_diffrn_reflns_limit_l_min -8
_diffrn_reflns_number 4379
_diffrn_reflns_theta_full 25.10
_diffrn_reflns_theta_max 25.10
_diffrn_reflns_theta_min 1.83
_exptl_absorpt_coefficient_mu 0.093
_exptl_absorpt_correction_T_max 0.9869
_exptl_absorpt_correction_T_min 0.9690
_exptl_absorpt_correction_type none
_exptl_crystal_density_diffrn 1.353
_exptl_crystal_density_method 'not measured'
_exptl_crystal_F_000 368
_exptl_crystal_size_max 0.34
_exptl_crystal_size_mid 0.27
_exptl_crystal_size_min 0.14
_refine_diff_density_max 0.180
_refine_diff_density_min -0.234
_refine_diff_density_rms 0.049
_refine_ls_extinction_method none
_refine_ls_goodness_of_fit_ref 1.018
_refine_ls_hydrogen_treatment mixed
_refine_ls_matrix_type full
_refine_ls_number_parameters 237
_refine_ls_number_reflns 3033
_refine_ls_number_restraints 0
_refine_ls_restrained_S_all 1.018
_refine_ls_R_factor_all 0.1014
_refine_ls_R_factor_gt 0.0593
_refine_ls_shift/su_max 0.000
_refine_ls_shift/su_mean 0.000
_refine_ls_structure_factor_coef Fsqd
_refine_ls_weighting_details 'calc w=1/[\s^2^(Fo^2^)+(0.0872P)^2^+0.0000P] where P=(Fo^2^+2Fc^2^)/3'
_refine_ls_weighting_scheme calc
_refine_ls_wR_factor_gt 0.1493
_refine_ls_wR_factor_ref 0.1814
_reflns_number_gt 1849
_reflns_number_total 3033
_reflns_threshold_expression >2sigma(I)
_cod_data_source_file ol4022222_si_002.cif
_cod_data_source_block xb6523_0m
_cod_depositor_comments
;
The following automatic conversions were performed:

'_symmetry_cell_setting' value 'Triclinic' changed to 'triclinic'
according to /home/saulius/struct/CIF-dictionaries/cif_core.dic
dictionary named 'cif_core.dic' version 2.4.2 from 2011-04-26.

Automatic conversion script
Id: cif_fix_values 1891 2012-01-12 08:04:46Z andrius 
;
_cod_original_sg_symbol_H-M P-1
_cod_database_code 1512345

loop_
_symmetry_equiv_pos_as_xyz
'x, y, z'
'-x, -y, -z'

loop_
_atom_site_label
_atom_site_type_symbol
_atom_site_fract_x
_atom_site_fract_y
_atom_site_fract_z
_atom_site_U_iso_or_equiv
_atom_site_adp_type
_atom_site_occupancy
_atom_site_symmetry_multiplicity
_atom_site_calc_flag
_atom_site_refinement_flags
N1 N 0.4292(3) 0.2893(3) 0.0566(2) 0.0512(7) Uani 1 1 d .
H1 H 0.3276 0.2785 0.0480 0.061 Uiso 1 1 calc R
N2 N -0.1162(3) 0.2356(3) 0.3270(2) 0.0520(7) Uani 1 1 d .
H2 H -0.0981 0.2434 0.2513 0.062 Uiso 1 1 calc R
N3 N 0.1205(3) 0.5045(3) 0.3349(2) 0.0488(7) Uani 1 1 d .
H3B H 0.0889 0.5492 0.3911 0.059 Uiso 1 1 calc R
O1 O 0.5806(3) 0.3924(3) 0.1570(2) 0.0684(7) Uani 1 1 d .
O2 O 0.0835(3) 0.3106(2) 0.12232(18) 0.0584(6) Uani 1 1 d .
O3 O -0.0972(3) 0.3511(2) 0.47215(19) 0.0670(7) Uani 1 1 d .
C1 C 0.4992(4) 0.1521(3) -0.0898(3) 0.0590(9) Uani 1 1 d .
H1A H 0.3845 0.1504 -0.0935 0.071 Uiso 1 1 calc R
C2 C 0.6157(5) 0.0801(4) -0.1587(3) 0.0721(11) Uani 1 1 d .
H2A H 0.5789 0.0289 -0.2075 0.087 Uiso 1 1 calc R
C3 C 0.7809(5) 0.0832(4) -0.1561(3) 0.0735(11) Uani 1 1 d .
H3 H 0.8589 0.0341 -0.2023 0.088 Uiso 1 1 calc R
C4 C 0.8336(5) 0.1594(4) -0.0847(3) 0.0701(10) Uani 1 1 d .
H4 H 0.9484 0.1619 -0.0834 0.084 Uiso 1 1 calc R
C5 C 0.7222(4) 0.2322(4) -0.0148(3) 0.0578(9) Uani 1 1 d .
H5 H 0.7604 0.2846 0.0324 0.069 Uiso 1 1 calc R
C6 C 0.5519(4) 0.2264(3) -0.0156(2) 0.0488(8) Uani 1 1 d .
C7 C 0.4462(4) 0.3648(3) 0.1380(2) 0.0456(7) Uani 1 1 d .
C8 C 0.2906(4) 0.4070(3) 0.2032(2) 0.0413(7) Uani 1 1 d .
C9 C 0.2775(4) 0.4828(3) 0.2919(2) 0.0437(7) Uani 1 1 d .
C10 C 0.4092(4) 0.5358(4) 0.3400(3) 0.0589(9) Uani 1 1 d .
H10A H 0.3608 0.5858 0.4003 0.088 Uiso 1 1 calc R
H10B H 0.4568 0.6003 0.2765 0.088 Uiso 1 1 calc R
H10C H 0.4968 0.4562 0.3748 0.088 Uiso 1 1 calc R
C11 C 0.1305(4) 0.3767(3) 0.1899(2) 0.0455(7) Uani 1 1 d .
C12 C 0.0087(4) 0.4446(3) 0.2766(3) 0.0459(7) Uani 1 1 d .
C13 C -0.1295(4) 0.5609(3) 0.2076(3) 0.0643(10) Uani 1 1 d .
H13A H -0.2000 0.6082 0.2625 0.096 Uiso 1 1 calc R
H13B H -0.1974 0.5181 0.1659 0.096 Uiso 1 1 calc R
H13C H -0.0783 0.6299 0.1507 0.096 Uiso 1 1 calc R
C14 C -0.0725(4) 0.3375(3) 0.3701(3) 0.0477(8) Uani 1 1 d .
C15 C -0.1873(4) 0.1167(3) 0.3852(3) 0.0474(8) Uani 1 1 d .
C16 C -0.2220(4) 0.0305(3) 0.3156(3) 0.0590(9) Uani 1 1 d .
H16 H -0.2072 0.0565 0.2328 0.071 Uiso 1 1 calc R
C17 C -0.2785(5) -0.0935(4) 0.3666(3) 0.0690(10) Uani 1 1 d .
H17 H -0.3002 -0.1522 0.3186 0.083 Uiso 1 1 calc R
C18 C -0.3030(5) -0.1314(4) 0.4880(3) 0.0672(10) Uani 1 1 d .
H18 H -0.3420 -0.2154 0.5231 0.081 Uiso 1 1 calc R
C19 C -0.2698(4) -0.0453(4) 0.5562(3) 0.0648(10) Uani 1 1 d .
H19 H -0.2881 -0.0704 0.6386 0.078 Uiso 1 1 calc R
C20 C -0.2098(4) 0.0784(3) 0.5073(3) 0.0567(9) Uani 1 1 d .
H20 H -0.1848 0.1351 0.5560 0.068 Uiso 1 1 calc R

loop_
_atom_site_aniso_label
_atom_site_aniso_U_11
_atom_site_aniso_U_22
_atom_site_aniso_U_33
_atom_site_aniso_U_23
_atom_site_aniso_U_13
_atom_site_aniso_U_12
N1 0.0407(16) 0.0655(17) 0.0532(15) -0.0242(13) 0.0037(12) -0.0125(13)
N2 0.0578(18) 0.0587(16) 0.0461(15) -0.0154(12) 0.0047(12) -0.0238(14)
N3 0.0445(16) 0.0589(16) 0.0524(15) -0.0274(13) 0.0073(12) -0.0165(13)
O1 0.0439(15) 0.0936(18) 0.0832(17) -0.0447(13) 0.0099(11) -0.0236(13)
O2 0.0592(15) 0.0758(15) 0.0545(13) -0.0320(11) 0.0059(10) -0.0276(12)
O3 0.0853(19) 0.0764(16) 0.0547(14) -0.0364(12) 0.0249(12) -0.0331(14)
C1 0.054(2) 0.070(2) 0.057(2) -0.0230(17) 0.0029(16) -0.0110(18)
C2 0.079(3) 0.078(3) 0.064(2) -0.0317(19) 0.010(2) -0.011(2)
C3 0.065(3) 0.076(3) 0.077(3) -0.027(2) 0.022(2) -0.004(2)
C4 0.054(2) 0.071(2) 0.078(2) -0.012(2) 0.0176(19) -0.0082(19)
C5 0.050(2) 0.062(2) 0.061(2) -0.0137(16) 0.0077(16) -0.0126(17)
C6 0.051(2) 0.0494(18) 0.0418(17) -0.0075(14) 0.0070(14) -0.0068(15)
C7 0.048(2) 0.0479(17) 0.0433(17) -0.0091(14) -0.0005(14) -0.0162(15)
C8 0.0361(17) 0.0451(17) 0.0446(17) -0.0124(13) 0.0042(12) -0.0114(14)
C9 0.0425(19) 0.0462(17) 0.0453(17) -0.0104(14) 0.0039(13) -0.0166(14)
C10 0.048(2) 0.076(2) 0.063(2) -0.0281(17) 0.0058(15) -0.0249(18)
C11 0.051(2) 0.0489(18) 0.0393(16) -0.0131(14) 0.0011(13) -0.0138(15)
C12 0.0374(18) 0.0535(18) 0.0529(18) -0.0204(14) 0.0047(14) -0.0145(15)
C13 0.055(2) 0.055(2) 0.081(2) -0.0120(18) -0.0018(18) -0.0113(17)
C14 0.0422(19) 0.0511(18) 0.0548(19) -0.0215(15) 0.0018(14) -0.0103(15)
C15 0.0392(18) 0.0510(18) 0.0554(19) -0.0160(15) 0.0022(14) -0.0132(15)
C16 0.067(2) 0.060(2) 0.055(2) -0.0155(16) -0.0052(16) -0.0204(19)
C17 0.071(3) 0.058(2) 0.086(3) -0.022(2) -0.011(2) -0.0213(19)
C18 0.067(3) 0.047(2) 0.081(3) -0.0033(19) 0.0019(19) -0.0104(18)
C19 0.066(2) 0.056(2) 0.068(2) -0.0125(18) 0.0111(18) -0.0076(18)
C20 0.058(2) 0.059(2) 0.055(2) -0.0174(16) 0.0115(16) -0.0149(17)

loop_
_atom_type_symbol
_atom_type_description
_atom_type_scat_dispersion_real
_atom_type_scat_dispersion_imag
_atom_type_scat_source
C C 0.0033 0.0016 'International Tables Vol C Tables 4.2.6.8 and 6.1.1.4'
H H 0.0000 0.0000 'International Tables Vol C Tables 4.2.6.8 and 6.1.1.4'
N N 0.0061 0.0033 'International Tables Vol C Tables 4.2.6.8 and 6.1.1.4'
O O 0.0106 0.0060 'International Tables Vol C Tables 4.2.6.8 and 6.1.1.4'

loop_
_geom_angle_atom_site_label_1
_geom_angle_atom_site_label_2
_geom_angle_atom_site_label_3
_geom_angle
C7 N1 C6 129.5(3)
C7 N1 H1 115.3
C6 N1 H1 115.3
C14 N2 C15 130.3(3)
C14 N2 H2 114.9
C15 N2 H2 114.9
C9 N3 C12 112.0(2)
C9 N3 H3B 124.0
C12 N3 H3B 124.0
C6 C1 C2 120.3(3)
C6 C1 H1A 119.9
C2 C1 H1A 119.9
C3 C2 C1 120.8(4)
C3 C2 H2A 119.6
C1 C2 H2A 119.6
C2 C3 C4 119.2(3)
C2 C3 H3 120.4
C4 C3 H3 120.4
C3 C4 C5 121.9(4)
C3 C4 H4 119.1
C5 C4 H4 119.1
C4 C5 C6 118.9(3)
C4 C5 H5 120.6
C6 C5 H5 120.6
C1 C6 C5 118.9(3)
C1 C6 N1 117.2(3)
C5 C6 N1 123.8(3)
O1 C7 N1 122.6(3)
O1 C7 C8 122.9(3)
N1 C7 C8 114.4(3)
C9 C8 C11 108.1(3)
C9 C8 C7 124.9(3)
C11 C8 C7 127.0(3)
N3 C9 C8 111.1(2)
N3 C9 C10 120.0(3)
C8 C9 C10 128.9(3)
C9 C10 H10A 109.5
C9 C10 H10B 109.5
H10A C10 H10B 109.5
C9 C10 H10C 109.5
H10A C10 H10C 109.5
H10B C10 H10C 109.5
O2 C11 C8 130.5(3)
O2 C11 C12 122.1(3)
C8 C11 C12 107.3(2)
N3 C12 C13 111.6(2)
N3 C12 C11 101.5(2)
C13 C12 C11 110.2(3)
N3 C12 C14 109.6(2)
C13 C12 C14 109.5(3)
C11 C12 C14 114.3(2)
C12 C13 H13A 109.5
C12 C13 H13B 109.5
H13A C13 H13B 109.5
C12 C13 H13C 109.5
H13A C13 H13C 109.5
H13B C13 H13C 109.5
O3 C14 N2 125.2(3)
O3 C14 C12 121.2(3)
N2 C14 C12 113.6(3)
C16 C15 C20 119.7(3)
C16 C15 N2 116.9(3)
C20 C15 N2 123.2(3)
C15 C16 C17 120.5(3)
C15 C16 H16 119.7
C17 C16 H16 119.7
C16 C17 C18 120.1(3)
C16 C17 H17 119.9
C18 C17 H17 119.9
C19 C18 C17 119.1(3)
C19 C18 H18 120.5
C17 C18 H18 120.5
C18 C19 C20 121.9(3)
C18 C19 H19 119.1
C20 C19 H19 119.1
C15 C20 C19 118.7(3)
C15 C20 H20 120.6
C19 C20 H20 120.6

loop_
_geom_bond_atom_site_label_1
_geom_bond_atom_site_label_2
_geom_bond_distance
N1 C7 1.349(4)
N1 C6 1.392(4)
N1 H1 0.8600
N2 C14 1.325(4)
N2 C15 1.407(4)
N2 H2 0.8600
N3 C9 1.324(4)
N3 C12 1.440(4)
N3 H3B 0.8600
O1 C7 1.211(3)
O2 C11 1.238(3)
O3 C14 1.211(3)
C1 C6 1.376(4)
C1 C2 1.381(5)
C1 H1A 0.9300
C2 C3 1.339(5)
C2 H2A 0.9300
C3 C4 1.365(5)
C3 H3 0.9300
C4 C5 1.371(5)
C4 H4 0.9300
C5 C6 1.384(4)
C5 H5 0.9300
C7 C8 1.457(4)
C8 C9 1.383(4)
C8 C11 1.405(4)
C9 C10 1.459(4)
C10 H10A 0.9600
C10 H10B 0.9600
C10 H10C 0.9600
C11 C12 1.525(4)
C12 C13 1.522(4)
C12 C14 1.528(4)
C13 H13A 0.9600
C13 H13B 0.9600
C13 H13C 0.9600
C15 C16 1.366(4)
C15 C20 1.374(4)
C16 C17 1.368(4)
C16 H16 0.9300
C17 C18 1.368(5)
C17 H17 0.9300
C18 C19 1.349(5)
C18 H18 0.9300
C19 C20 1.376(4)
C19 H19 0.9300
C20 H20 0.9300

loop_
_geom_torsion_atom_site_label_1
_geom_torsion_atom_site_label_2
_geom_torsion_atom_site_label_3
_geom_torsion_atom_site_label_4
_geom_torsion
C6 C1 C2 C3 -1.1(5)
C1 C2 C3 C4 -0.4(6)
C2 C3 C4 C5 0.4(6)
C3 C4 C5 C6 0.9(5)
C2 C1 C6 C5 2.4(5)
C2 C1 C6 N1 -176.3(3)
C4 C5 C6 C1 -2.3(5)
C4 C5 C6 N1 176.3(3)
C7 N1 C6 C1 178.6(3)
C7 N1 C6 C5 0.0(5)
C6 N1 C7 O1 2.4(5)
C6 N1 C7 C8 -176.2(3)
O1 C7 C8 C9 0.4(5)
N1 C7 C8 C9 179.0(3)
O1 C7 C8 C11 -178.2(3)
N1 C7 C8 C11 0.4(4)
C12 N3 C9 C8 -0.5(3)
C12 N3 C9 C10 -180.0(3)
C11 C8 C9 N3 -0.8(3)
C7 C8 C9 N3 -179.6(3)
C11 C8 C9 C10 178.6(3)
C7 C8 C9 C10 -0.3(5)
C9 C8 C11 O2 -179.3(3)
C7 C8 C11 O2 -0.5(5)
C9 C8 C11 C12 1.7(3)
C7 C8 C11 C12 -179.5(3)
C9 N3 C12 C13 -115.8(3)
C9 N3 C12 C11 1.5(3)
C9 N3 C12 C14 122.7(3)
O2 C11 C12 N3 179.0(3)
C8 C11 C12 N3 -1.9(3)
O2 C11 C12 C13 -62.6(4)
C8 C11 C12 C13 116.4(3)
O2 C11 C12 C14 61.2(4)
C8 C11 C12 C14 -119.8(3)
C15 N2 C14 O3 -4.9(5)
C15 N2 C14 C12 177.4(3)
N3 C12 C14 O3 29.3(4)
C13 C12 C14 O3 -93.5(4)
C11 C12 C14 O3 142.4(3)
N3 C12 C14 N2 -152.9(3)
C13 C12 C14 N2 84.3(3)
C11 C12 C14 N2 -39.8(4)
C14 N2 C15 C16 178.8(3)
C14 N2 C15 C20 -6.6(5)
C20 C15 C16 C17 -0.2(5)
N2 C15 C16 C17 174.7(3)
C15 C16 C17 C18 0.9(5)
C16 C17 C18 C19 -0.4(5)
C17 C18 C19 C20 -0.9(5)
C16 C15 C20 C19 -1.1(5)
N2 C15 C20 C19 -175.7(3)
C18 C19 C20 C15 1.7(5)
